data_7715352
loop_
_publ_author_name
'Patro, A. Ganesh'
'Sahoo, Rajata Kumar'
'Nembenna, Sharanappa'

_publ_section_title
;
 Zinc hydride catalyzed hydroboration of esters.
;
_journal_issue 8
_journal_name_full 'Dalton transactions (Cambridge, England : 2003)'
_journal_page_first 3621
_journal_page_last 3628
_journal_paper_doi 10.1039/d3dt04084d
_journal_volume 53
_journal_year 2024
_chemical_formula_moiety 'C98 H122 N10 O2 Zn2'
_chemical_formula_sum 'C98 H122 N10 O2 Zn2'
_chemical_formula_weight 1602.79
_space_group_crystal_system monoclinic
_space_group_IT_number 14
_space_group_name_Hall '-P 2yn'
_space_group_name_H-M_alt 'P 1 21/n 1'
_atom_sites_solution_hydrogens geom
_atom_sites_solution_primary dual
_audit_creation_date 2023-02-23
_audit_creation_method
;
Olex2 1.2-beta
(compiled 2017.03.28 svn.r3405 for OlexSys, GUI svn.r5335)
;
_audit_update_record
;
2023-03-02 deposited with the CCDC.	2024-01-23 downloaded from the CCDC.
;
_cell_angle_alpha 90
_cell_angle_beta 99.8730(10)
_cell_angle_gamma 90
_cell_formula_units_Z 2
_cell_length_a 15.62480(10)
_cell_length_b 14.65430(10)
_cell_length_c 19.2404(2)
_cell_measurement_reflns_used 28439
_cell_measurement_temperature 100.00(10)
_cell_measurement_theta_max 75.1780
_cell_measurement_theta_min 4.0080
_cell_volume 4340.24(6)
_computing_cell_refinement 'CrysAlisPro 1.171.42.52a (Rigaku OD, 2022)'
_computing_data_collection 'CrysAlisPro 1.171.42.52a (Rigaku OD, 2022)'
_computing_data_reduction 'CrysAlisPro 1.171.42.52a (Rigaku OD, 2022)'
_computing_molecular_graphics 'Olex2 (Dolomanov et al., 2009)'
_computing_publication_material 'Olex2 (Dolomanov et al., 2009)'
_computing_structure_refinement 'ShelXL (Sheldrick, 2015)'
_computing_structure_solution 'ShelXT (Sheldrick, 2015)'
_diffrn_ambient_environment N~2~
_diffrn_ambient_temperature 100.00(10)
_diffrn_detector 'Hybrid Pixel Array Detector'
_diffrn_detector_area_resol_mean 5.8140
_diffrn_detector_type 'Pilatus 200K'
_diffrn_measured_fraction_theta_full 1.000
_diffrn_measured_fraction_theta_max 0.977
_diffrn_measurement_details
;
List of Runs (angles in degrees, time in seconds):

  # Type    Start    End  Width  t~exp~   \w     \q     \k     \f   Frames
#--------------------------------------------------------------------------
  1  \w   -102.00 -31.00   0.50    1.11    --  -38.50 -51.00 169.00  142
  2  \w    -45.00  25.00   0.50    1.11    --  -38.50  51.00 -44.00  140
  3  \w     43.00 113.00   0.50    1.11    --   49.56  51.00 -44.00  140
  4  \w    -14.00  57.00   0.50    1.11    --   49.56 -51.00 169.00  142
  5  \w     39.00 110.00   0.50    2.62    --  102.63 -51.00 169.00  142
  6  \w     96.00 166.00   0.50    2.62    --  102.63  51.00 -44.00  140
  7  \w    -86.00  -6.00   0.50    1.11    --  -38.50 125.00  30.00  160
  8  \w     28.00 101.00   0.50    1.11    --   49.56-125.00-180.00  146
  9  \w     38.00 112.00   0.50    2.62    --  102.63-125.00-180.00  148
 10  \w     40.00 116.00   0.50    2.62    --  102.63 -61.00-120.00  152
 11  \w     38.00 126.00   0.50    2.62    --  102.63 -77.00  90.00  176
 12  \w     34.00 107.00   0.50    2.62    --  102.63 -94.00  60.00  146
 13  \w    103.00 167.00   0.50    2.62    --  102.63  77.00-180.00  128
 14  \w     40.00 116.00   0.50    2.62    --  102.63 -61.00 120.00  152
 15  \w     38.00 107.00   0.50    2.62    --  102.63 -45.00 -90.00  138
 16  \w     98.00 167.00   0.50    2.62    --  102.63  45.00-150.00  138
 17  \w    103.00 167.00   0.50    2.62    --  102.63  77.00 -30.00  128
 18  \w     97.00 168.00   0.50    2.62    --  102.63 125.00 150.00  142
 19  \w     38.00 113.00   0.50    1.11    --   49.56  57.00  60.00  150
;
_diffrn_measurement_device 'four-circle diffractometer'
_diffrn_measurement_device_type 'SuperNova, Dual, Cu at home/near, Pilatus 200K'
_diffrn_measurement_method '\w scans'
_diffrn_orient_matrix_type 'CrysAlisPro convention (1999,Acta A55,543-557)'
_diffrn_orient_matrix_UB_11 -0.0625452000
_diffrn_orient_matrix_UB_12 -0.0798312000
_diffrn_orient_matrix_UB_13 -0.0234282000
_diffrn_orient_matrix_UB_21 -0.0631682000
_diffrn_orient_matrix_UB_22 0.0661318000
_diffrn_orient_matrix_UB_23 -0.0451528000
_diffrn_orient_matrix_UB_31 0.0460238000
_diffrn_orient_matrix_UB_32 -0.0177614000
_diffrn_orient_matrix_UB_33 -0.0633324000
_diffrn_radiation_monochromator mirror
_diffrn_radiation_probe x-ray
_diffrn_radiation_type CuK\a
_diffrn_radiation_wavelength 1.54184
_diffrn_reflns_av_R_equivalents 0.0455
_diffrn_reflns_av_unetI/netI 0.0532
_diffrn_reflns_Laue_measured_fraction_full 1.000
_diffrn_reflns_Laue_measured_fraction_max 0.977
_diffrn_reflns_limit_h_max 19
_diffrn_reflns_limit_h_min -18
_diffrn_reflns_limit_k_max 18
_diffrn_reflns_limit_k_min -17
_diffrn_reflns_limit_l_max 17
_diffrn_reflns_limit_l_min -24
_diffrn_reflns_number 38610
_diffrn_reflns_point_group_measured_fraction_full 1.000
_diffrn_reflns_point_group_measured_fraction_max 0.977
_diffrn_reflns_theta_full 67.684
_diffrn_reflns_theta_max 75.699
_diffrn_reflns_theta_min 3.374
_diffrn_source 'micro-focus sealed X-ray tube'
_diffrn_source_type 'SuperNova (Cu) X-ray Source'
_exptl_absorpt_coefficient_mu 1.097
_exptl_absorpt_correction_T_max 1.00000
_exptl_absorpt_correction_T_min 0.51199
_exptl_absorpt_correction_type multi-scan
_exptl_absorpt_process_details
;
CrysAlisPro 1.171.42.52a (Rigaku Oxford Diffraction, 2022)
Empirical absorption correction using spherical harmonics,
implemented in SCALE3 ABSPACK scaling algorithm.
;
_exptl_crystal_colour 'metallic light colourless'
_exptl_crystal_colour_lustre metallic
_exptl_crystal_colour_modifier light
_exptl_crystal_colour_primary colourless
_exptl_crystal_density_diffrn 1.226
_exptl_crystal_description block
_exptl_crystal_F_000 1712
_exptl_crystal_size_max 0.2
_exptl_crystal_size_mid 0.18
_exptl_crystal_size_min 0.17
_refine_diff_density_max 2.417
_refine_diff_density_min -1.194
_refine_diff_density_rms 0.089
_refine_ls_extinction_method none
_refine_ls_goodness_of_fit_ref 1.071
_refine_ls_hydrogen_treatment constr
_refine_ls_matrix_type full
_refine_ls_number_parameters 508
_refine_ls_number_reflns 8828
_refine_ls_number_restraints 2
_refine_ls_restrained_S_all 1.071
_refine_ls_R_factor_all 0.0731
_refine_ls_R_factor_gt 0.0688
_refine_ls_shift/su_max 0.001
_refine_ls_shift/su_mean 0.000
_refine_ls_structure_factor_coef Fsqd
_refine_ls_weighting_details 'w=1/[\s^2^(Fo^2^)+(0.0600P)^2^+13.0070P] where P=(Fo^2^+2Fc^2^)/3'
_refine_ls_weighting_scheme calc
_refine_ls_wR_factor_gt 0.1638
_refine_ls_wR_factor_ref 0.1647
_reflns_Friedel_coverage 0.000
_reflns_number_gt 8530
_reflns_number_total 8828
_reflns_threshold_expression 'I > 2\s(I)'
_cod_data_source_file d3dt04084d2.cif
_cod_data_source_block sn-agp-c2-65_auto
_cod_database_code 7715352
_shelx_shelxl_version_number 2014/7
_chemical_oxdiff_formula 'C H N O Zn'
_shelx_space_group_comment
;
The symmetry employed for this shelxl refinement is uniquely defined
by the following loop, which should always be used as a source of
symmetry information in preference to the above space-group names.
They are only intended as comments.
;
_diffrn_oxdiff_digest_frames
;
01ef7443a7a3601a23800100b80fa0bb1800027c666
;
_reflns_odcompleteness_completeness 99.94
_reflns_odcompleteness_iscentric 1
_reflns_odcompleteness_theta 66.97
_olex2_refinement_description
;
1. Fixed Uiso
 At 1.2 times of:
  All C(H) groups, All C(H,H) groups, All N(H) groups
 At 1.5 times of:
  All C(H,H,H) groups
2. Rigid bond restraints
 O1, C003
 with sigma for 1-2 distances of 0.0001 and sigma for 1-3 distances of 0.0001
 C01K, C01J
 with sigma for 1-2 distances of 0.0001 and sigma for 1-3 distances of 0.0001
 C01D, C00Q
 with sigma for 1-2 distances of 0.0001 and sigma for 1-3 distances of 0.0001
3. Uiso/Uaniso restraints and constraints
Uanis(C003) = Uanis(C00Q)
4.a Secondary CH2 refined with riding coordinates:
 C00N(H00A,H00B), C00W(H00F,H00G), C00Y(H00I,H00J), C015(H01A,H01B), C017(H01C,
 H01D), C018(H01E,H01F), C01A(H01J,H01K), C01J(H0AA,HF)
4.b Aromatic/amide H refined with riding coordinates:
 N5(H5), N4(H4), C00C(H00C), C00D(H00D), C00E(H00E), C00H(H00H), C00P(H00P),
 C00Q(H00Q), C00R(H00R), C00T(H00T), C00U(H00U), C00V(H00V), C00Z(H00Z),
 C010(H010), C011(H011), C012(H012), C016(H016), C01E(H01U)
4.c Idealised Me refined as rotating group:
 C019(H01G,H01H,H01I), C01B(H01L,H01M,H01N), C01C(H01O,H01P,H01Q), C01D(H01R,
 H01S,H01T), C01F(H01V,H01W,H01X), C01G(H01Y,H,HA), C01H(H01Z,HB,HC), C01I(H01,
 HD,HE), C01K(H1AA,HG,HH)
;
_olex2_submission_special_instructions 'No special instructions were received'
_oxdiff_exptl_absorpt_empirical_details
;
Empirical correction (ABSPACK) includes:
- Absorption correction using spherical harmonics
- Frame scaling
;
_oxdiff_exptl_absorpt_empirical_full_max 1.568
_oxdiff_exptl_absorpt_empirical_full_min 0.530

loop_
_space_group_symop_operation_xyz
'x, y, z'
'-x+1/2, y+1/2, -z+1/2'
'-x, -y, -z'
'x-1/2, -y-1/2, z-1/2'

loop_
_atom_site_label
_atom_site_type_symbol
_atom_site_fract_x
_atom_site_fract_y
_atom_site_fract_z
_atom_site_U_iso_or_equiv
_atom_site_adp_type
_atom_site_occupancy
_atom_site_site_symmetry_order
_atom_site_calc_flag
_atom_site_refinement_flags_posn
_atom_site_refinement_flags_adp
_atom_site_refinement_flags_occupancy
_atom_site_disorder_assembly
_atom_site_disorder_group
Zn1 Zn 0.42280(2) 0.55147(3) 0.52202(2) 0.01904(12) Uani 1 1 d . . . . .
O1 O 0.53521(13) 0.49816(15) 0.56530(12) 0.0278(4) Uani 1 1 d . U . . .
C003 C 0.56449(18) 0.4928(2) 0.62498(16) 0.0224(4) Uani 1 1 d . U . . .
N1 N 0.30980(15) 0.51356(17) 0.54519(14) 0.0230(5) Uani 1 1 d . . . . .
N5 N 0.28667(15) 0.79012(17) 0.47232(14) 0.0242(5) Uani 1 1 d . . . . .
H5 H 0.3289 0.8290 0.4699 0.029 Uiso 1 1 calc R . . . .
N2 N 0.39306(15) 0.68171(16) 0.51345(13) 0.0210(5) Uani 1 1 d . . . . .
N4 N 0.15903(16) 0.53331(18) 0.52240(14) 0.0253(5) Uani 1 1 d . . . . .
H4 H 0.1530 0.4832 0.5462 0.030 Uiso 1 1 calc R . . . .
N3 N 0.24060(15) 0.64694(17) 0.48914(13) 0.0212(5) Uani 1 1 d . . . . .
C009 C 0.30912(18) 0.7026(2) 0.49312(15) 0.0203(6) Uani 1 1 d . . . . .
C00A C 0.08244(18) 0.5801(2) 0.48729(17) 0.0251(6) Uani 1 1 d . . . . .
C00B C 0.45336(18) 0.75629(19) 0.52420(16) 0.0222(6) Uani 1 1 d . . . . .
C00C C 0.5401(2) 0.8711(2) 0.48016(19) 0.0320(7) Uani 1 1 d . . . . .
H00C H 0.5610 0.8997 0.4420 0.038 Uiso 1 1 calc R . . . .
C00D C 0.0322(2) 0.8926(2) 0.41995(18) 0.0298(7) Uani 1 1 d . . . . .
H00D H -0.0248 0.9169 0.4079 0.036 Uiso 1 1 calc R . . . .
C00E C 0.0827(2) 0.9128(2) 0.48438(17) 0.0284(7) Uani 1 1 d . . . . .
H00E H 0.0598 0.9510 0.5166 0.034 Uiso 1 1 calc R . . . .
C00F C 0.1490(2) 0.8009(2) 0.38899(16) 0.0243(6) Uani 1 1 d . . . . .
C00G C 0.04404(19) 0.6467(2) 0.52380(17) 0.0260(6) Uani 1 1 d . . . . .
C00H C -0.0685(2) 0.6615(3) 0.4212(2) 0.0364(8) Uani 1 1 d . . . . .
H00H H -0.1211 0.6888 0.3986 0.044 Uiso 1 1 calc R . . . .
C00I C 0.24097(18) 0.5648(2) 0.51966(15) 0.0208(6) Uani 1 1 d . . . . .
C00J C 0.48517(19) 0.7951(2) 0.46715(17) 0.0262(6) Uani 1 1 d . . . . .
C00K C 0.19909(18) 0.82264(19) 0.45426(16) 0.0215(6) Uani 1 1 d . . . . .
C00L C 0.0486(2) 0.5549(2) 0.41823(18) 0.0303(7) Uani 1 1 d . . . . .
C00M C 0.29874(18) 0.4329(2) 0.58486(18) 0.0256(6) Uani 1 1 d . . . . .
C00N C 0.2202(2) 0.9029(2) 0.57295(18) 0.0318(7) Uani 1 1 d . . . . .
H00A H 0.2548 0.8491 0.5920 0.038 Uiso 1 1 calc R . . . .
H00B H 0.1809 0.9186 0.6064 0.038 Uiso 1 1 calc R . . . .
C00O C 0.2892(2) 0.4417(2) 0.65621(18) 0.0314(7) Uani 1 1 d . . . . .
C00P C 0.2865(2) 0.3623(3) 0.6958(2) 0.0373(8) Uani 1 1 d . . . . .
H00P H 0.2801 0.3668 0.7439 0.045 Uiso 1 1 calc R . . . .
C00Q C 0.06563(18) 0.8364(2) 0.37291(16) 0.0224(4) Uani 1 1 d . U . . .
H00Q H 0.0307 0.8220 0.3289 0.027 Uiso 1 1 calc R . . . .
C00R C -0.0286(2) 0.5962(3) 0.38615(19) 0.0354(8) Uani 1 1 d . . . . .
H00R H -0.0540 0.5791 0.3395 0.043 Uiso 1 1 calc R . . . .
C00S C 0.16650(19) 0.8783(2) 0.50286(16) 0.0240(6) Uani 1 1 d . . . . .
C00T C -0.0325(2) 0.6873(2) 0.48892(19) 0.0312(7) Uani 1 1 d . . . . .
H00T H -0.0600 0.7332 0.5121 0.037 Uiso 1 1 calc R . . . .
C00U C 0.6978(2) 0.4534(2) 0.72038(19) 0.0336(7) Uani 1 1 d . . . . .
H00U H 0.7585 0.4429 0.7317 0.040 Uiso 1 1 calc R . . . .
C00V C 0.2928(2) 0.2775(3) 0.6663(2) 0.0403(9) Uani 1 1 d . . . . .
H00V H 0.2915 0.2242 0.6943 0.048 Uiso 1 1 calc R . . . .
C00W C 0.1834(2) 0.7424(2) 0.33534(18) 0.0322(7) Uani 1 1 d . . . . .
H00F H 0.2322 0.7051 0.3598 0.039 Uiso 1 1 calc R . . . .
H00G H 0.1370 0.7002 0.3135 0.039 Uiso 1 1 calc R . . . .
C00X C 0.4789(3) 0.7891(2) 0.59269(19) 0.0376(8) Uani 1 1 d . . . . .
C00Y C 0.0858(2) 0.6740(3) 0.59743(19) 0.0333(7) Uani 1 1 d . . . . .
H00I H 0.1454 0.6958 0.5958 0.040 Uiso 1 1 calc R . . . .
H00J H 0.0910 0.6188 0.6276 0.040 Uiso 1 1 calc R . . . .
C00Z C 0.3010(2) 0.2696(2) 0.5967(2) 0.0389(9) Uani 1 1 d . . . . .
H00Z H 0.3047 0.2106 0.5770 0.047 Uiso 1 1 calc R . . . .
C010 C 0.5219(2) 0.4852(2) 0.68547(18) 0.0312(7) Uani 1 1 d . . . . .
H010 H 0.4604 0.4911 0.6766 0.037 Uiso 1 1 calc R . . . .
C011 C 0.6598(2) 0.4670(2) 0.65029(18) 0.0304(7) Uani 1 1 d . . . . .
H011 H 0.6957 0.4597 0.6155 0.036 Uiso 1 1 calc R . . . .
C012 C 0.5601(2) 0.4703(3) 0.75504(18) 0.0355(8) Uani 1 1 d . . . . .
H012 H 0.5248 0.4705 0.7906 0.043 Uiso 1 1 calc R . . . .
C013 C 0.6490(2) 0.4550(2) 0.77405(18) 0.0338(7) Uani 1 1 d . . . . .
C014 C 0.3040(2) 0.3469(2) 0.5540(2) 0.0313(7) Uani 1 1 d . . . . .
C015 C 0.4636(2) 0.7529(3) 0.39465(18) 0.0362(8) Uani 1 1 d . . . . .
H01A H 0.5015 0.6991 0.3931 0.043 Uiso 1 1 calc R . . . .
H01B H 0.4029 0.7307 0.3878 0.043 Uiso 1 1 calc R . . . .
C016 C 0.5640(2) 0.9047(2) 0.5473(2) 0.0375(8) Uani 1 1 d . . . . .
H016 H 0.6009 0.9566 0.5552 0.045 Uiso 1 1 calc R . . . .
C017 C 0.3142(2) 0.3376(3) 0.4782(2) 0.0399(8) Uani 1 1 d . . . . .
H01C H 0.3038 0.3978 0.4551 0.048 Uiso 1 1 calc R . . . .
H01D H 0.3750 0.3199 0.4765 0.048 Uiso 1 1 calc R . . . .
C018 C 0.2832(3) 0.5347(3) 0.6883(2) 0.0410(8) Uani 1 1 d . . . . .
H01E H 0.3162 0.5781 0.6636 0.049 Uiso 1 1 calc R . . . .
H01F H 0.2216 0.5540 0.6788 0.049 Uiso 1 1 calc R . . . .
C019 C 0.0389(3) 0.7475(3) 0.6328(2) 0.0421(9) Uani 1 1 d . . . . .
H01G H 0.0345 0.8034 0.6044 0.063 Uiso 1 1 calc GR . . . .
H01H H 0.0717 0.7603 0.6800 0.063 Uiso 1 1 calc GR . . . .
H01I H -0.0194 0.7262 0.6368 0.063 Uiso 1 1 calc GR . . . .
C01A C 0.0966(3) 0.4861(3) 0.3811(2) 0.0419(9) Uani 1 1 d . . . . .
H01J H 0.1586 0.5041 0.3880 0.050 Uiso 1 1 calc R . . . .
H01K H 0.0935 0.4262 0.4043 0.050 Uiso 1 1 calc R . . . .
C01B C 0.2812(3) 0.9826(3) 0.5684(2) 0.0482(10) Uani 1 1 d . . . . .
H01L H 0.3232 0.9659 0.5381 0.072 Uiso 1 1 calc GR . . . .
H01M H 0.3123 0.9975 0.6157 0.072 Uiso 1 1 calc GR . . . .
H01N H 0.2476 1.0357 0.5484 0.072 Uiso 1 1 calc GR . . . .
C01C C 0.6903(3) 0.4435(3) 0.8504(2) 0.0477(10) Uani 1 1 d . . . . .
H01O H 0.7457 0.4112 0.8532 0.072 Uiso 1 1 calc GR . . . .
H01P H 0.6514 0.4082 0.8751 0.072 Uiso 1 1 calc GR . . . .
H01Q H 0.7006 0.5037 0.8725 0.072 Uiso 1 1 calc GR . . . .
C01D C 0.4731(3) 0.8143(3) 0.3338(2) 0.0564(12) Uani 1 1 d . U . . .
H01R H 0.4597 0.7799 0.2896 0.085 Uiso 1 1 calc GR . . . .
H01S H 0.5328 0.8371 0.3397 0.085 Uiso 1 1 calc GR . . . .
H01T H 0.4329 0.8658 0.3325 0.085 Uiso 1 1 calc GR . . . .
C01E C 0.5349(3) 0.8634(3) 0.6032(2) 0.0470(10) Uani 1 1 d . . . . .
H01U H 0.5534 0.8861 0.6496 0.056 Uiso 1 1 calc R . . . .
C01F C 0.0651(3) 0.4740(4) 0.3032(2) 0.0597(13) Uani 1 1 d . . . . .
H01V H 0.0633 0.5334 0.2797 0.090 Uiso 1 1 calc GR . . . .
H01W H 0.0067 0.4473 0.2956 0.090 Uiso 1 1 calc GR . . . .
H01X H 0.1048 0.4333 0.2836 0.090 Uiso 1 1 calc GR . . . .
C01G C 0.2547(3) 0.2693(3) 0.4370(3) 0.0572(11) Uani 1 1 d . . . . .
H01Y H 0.2632 0.2697 0.3877 0.086 Uiso 1 1 calc GR . . . .
H H 0.1943 0.2851 0.4393 0.086 Uiso 1 1 calc GR . . . .
HA H 0.2676 0.2083 0.4570 0.086 Uiso 1 1 calc GR . . . .
C01H C 0.2141(5) 0.7968(4) 0.2782(3) 0.0762(18) Uani 1 1 d . . . . .
H01Z H 0.2383 0.7555 0.2465 0.114 Uiso 1 1 calc GR . . . .
HB H 0.2589 0.8400 0.2995 0.114 Uiso 1 1 calc GR . . . .
HC H 0.1651 0.8305 0.2514 0.114 Uiso 1 1 calc GR . . . .
C01I C 0.3150(4) 0.5437(4) 0.7651(2) 0.0782(19) Uani 1 1 d . . . . .
H01 H 0.3733 0.5172 0.7768 0.117 Uiso 1 1 calc GR . . . .
HD H 0.2755 0.5114 0.7911 0.117 Uiso 1 1 calc GR . . . .
HE H 0.3172 0.6084 0.7782 0.117 Uiso 1 1 calc GR . . . .
C01J C 0.4426(5) 0.7453(3) 0.6538(3) 0.091(2) Uani 1 1 d . U . . .
H0AA H 0.3883 0.7133 0.6333 0.109 Uiso 1 1 calc R . . . .
HF H 0.4845 0.6979 0.6746 0.109 Uiso 1 1 calc R . . . .
C01K C 0.4239(5) 0.7999(5) 0.7100(3) 0.100(2) Uani 1 1 d . U . . .
H1AA H 0.3908 0.8538 0.6909 0.149 Uiso 1 1 calc GR . . . .
HG H 0.4783 0.8193 0.7395 0.149 Uiso 1 1 calc GR . . . .
HH H 0.3896 0.7645 0.7386 0.149 Uiso 1 1 calc GR . . . .

loop_
_atom_site_aniso_label
_atom_site_aniso_U_11
_atom_site_aniso_U_22
_atom_site_aniso_U_33
_atom_site_aniso_U_23
_atom_site_aniso_U_13
_atom_site_aniso_U_12
Zn1 0.01499(19) 0.0190(2) 0.0237(2) 0.00447(14) 0.00512(14) 0.00436(14)
O1 0.0174(10) 0.0271(11) 0.0401(8) 0.0081(9) 0.0085(8) 0.0089(8)
C003 0.0159(9) 0.0217(10) 0.0331(8) -0.0190(8) 0.0137(7) -0.0095(8)
N1 0.0183(11) 0.0185(12) 0.0337(13) 0.0081(10) 0.0086(10) 0.0049(9)
N5 0.0152(11) 0.0199(12) 0.0379(14) 0.0088(10) 0.0055(10) 0.0025(9)
N2 0.0162(11) 0.0189(12) 0.0281(12) 0.0042(10) 0.0047(9) 0.0024(9)
N4 0.0189(12) 0.0213(12) 0.0367(14) 0.0086(11) 0.0078(10) 0.0016(10)
N3 0.0164(11) 0.0190(12) 0.0292(13) 0.0063(10) 0.0060(9) 0.0033(9)
C009 0.0180(13) 0.0195(14) 0.0247(14) 0.0036(11) 0.0072(11) 0.0043(11)
C00A 0.0166(13) 0.0229(14) 0.0356(16) 0.0066(12) 0.0046(12) -0.0019(11)
C00B 0.0168(13) 0.0171(13) 0.0325(15) 0.0029(11) 0.0036(11) 0.0038(11)
C00C 0.0243(15) 0.0264(16) 0.047(2) 0.0041(14) 0.0095(14) -0.0013(13)
C00D 0.0219(14) 0.0276(16) 0.0381(17) -0.0014(13) 0.0004(13) 0.0093(12)
C00E 0.0270(15) 0.0249(15) 0.0334(17) -0.0043(13) 0.0054(13) 0.0081(12)
C00F 0.0272(15) 0.0176(14) 0.0278(15) 0.0024(11) 0.0041(12) 0.0040(11)
C00G 0.0159(13) 0.0278(15) 0.0347(16) 0.0056(13) 0.0053(12) -0.0002(11)
C00H 0.0158(14) 0.045(2) 0.046(2) 0.0174(16) 0.0006(13) -0.0021(14)
C00I 0.0176(13) 0.0199(14) 0.0263(14) 0.0032(11) 0.0076(11) 0.0025(11)
C00J 0.0191(13) 0.0260(15) 0.0340(16) 0.0030(13) 0.0059(12) 0.0006(12)
C00K 0.0192(13) 0.0159(13) 0.0297(15) 0.0058(11) 0.0051(11) 0.0028(10)
C00L 0.0227(15) 0.0334(17) 0.0360(17) 0.0036(14) 0.0082(13) -0.0074(13)
C00M 0.0144(13) 0.0220(15) 0.0403(17) 0.0139(13) 0.0047(12) 0.0030(11)
C00N 0.0271(16) 0.0366(18) 0.0307(16) -0.0033(14) 0.0020(13) -0.0008(14)
C00O 0.0215(15) 0.0346(18) 0.0367(17) 0.0156(14) 0.0015(13) 0.0004(13)
C00P 0.0260(16) 0.041(2) 0.044(2) 0.0203(16) 0.0007(14) -0.0022(14)
C00Q 0.0159(9) 0.0217(10) 0.0331(8) -0.0190(8) 0.0137(7) -0.0095(8)
C00R 0.0240(15) 0.048(2) 0.0322(17) 0.0067(15) 0.0002(13) -0.0121(15)
C00S 0.0219(14) 0.0207(14) 0.0290(15) 0.0012(12) 0.0026(12) -0.0002(11)
C00T 0.0173(14) 0.0311(17) 0.0453(19) 0.0081(14) 0.0058(13) 0.0032(12)
C00U 0.0282(16) 0.0346(18) 0.0359(18) -0.0023(14) -0.0003(13) 0.0108(14)
C00V 0.0258(16) 0.0347(19) 0.059(2) 0.0255(17) 0.0029(15) -0.0028(14)
C00W 0.0375(18) 0.0274(16) 0.0311(16) -0.0033(13) 0.0039(14) 0.0076(14)
C00X 0.055(2) 0.0236(16) 0.0327(18) -0.0007(13) 0.0029(16) -0.0045(15)
C00Y 0.0229(15) 0.0389(19) 0.0379(18) 0.0011(15) 0.0052(13) 0.0024(14)
C00Z 0.0250(16) 0.0218(16) 0.069(3) 0.0114(16) 0.0069(16) 0.0001(13)
C010 0.0252(15) 0.0344(18) 0.0343(17) -0.0016(14) 0.0060(13) 0.0041(13)
C011 0.0236(15) 0.0345(17) 0.0329(17) 0.0009(14) 0.0043(13) 0.0090(13)
C012 0.0371(18) 0.042(2) 0.0286(16) -0.0020(14) 0.0076(14) 0.0050(15)
C013 0.0413(19) 0.0297(17) 0.0285(16) -0.0020(13) 0.0002(14) 0.0089(14)
C014 0.0180(14) 0.0253(16) 0.051(2) 0.0092(14) 0.0068(13) 0.0003(12)
C015 0.0407(19) 0.0397(19) 0.0300(17) 0.0020(15) 0.0109(14) -0.0093(16)
C016 0.0317(17) 0.0241(16) 0.054(2) -0.0010(15) -0.0007(15) -0.0041(13)
C017 0.0347(18) 0.0310(18) 0.056(2) -0.0042(16) 0.0131(17) -0.0042(15)
C018 0.044(2) 0.041(2) 0.0368(19) 0.0102(16) 0.0041(16) 0.0025(16)
C019 0.0389(19) 0.046(2) 0.043(2) -0.0047(17) 0.0120(16) 0.0014(17)
C01A 0.0373(19) 0.046(2) 0.045(2) -0.0077(17) 0.0139(16) -0.0078(17)
C01B 0.048(2) 0.045(2) 0.050(2) -0.0106(18) 0.0005(18) -0.0159(19)
C01C 0.055(2) 0.051(2) 0.0336(19) -0.0009(17) -0.0025(17) 0.0176(19)
C01D 0.074(3) 0.059(3) 0.036(2) 0.013(2) 0.008(2) -0.008(2)
C01E 0.069(3) 0.0304(19) 0.037(2) -0.0040(15) -0.0043(18) -0.0102(18)
C01F 0.060(3) 0.068(3) 0.055(3) -0.026(2) 0.019(2) -0.019(2)
C01G 0.052(3) 0.055(3) 0.064(3) -0.011(2) 0.009(2) -0.012(2)
C01H 0.131(5) 0.062(3) 0.048(3) 0.018(2) 0.051(3) 0.047(3)
C01I 0.110(5) 0.083(4) 0.039(2) -0.004(2) 0.005(3) 0.053(4)
C01J 0.190(7) 0.040(2) 0.041(2) 0.0029(16) 0.012(3) -0.048(3)
C01K 0.136(5) 0.101(4) 0.081(3) 0.045(2) 0.073(3) 0.067(4)

loop_
_atom_type_symbol
_atom_type_description
_atom_type_scat_dispersion_real
_atom_type_scat_dispersion_imag
_atom_type_scat_source
C C 0.0181 0.0091 'International Tables Vol C Tables 4.2.6.8 and 6.1.1.4'
H H 0.0000 0.0000 'International Tables Vol C Tables 4.2.6.8 and 6.1.1.4'
N N 0.0311 0.0180 'International Tables Vol C Tables 4.2.6.8 and 6.1.1.4'
O O 0.0492 0.0322 'International Tables Vol C Tables 4.2.6.8 and 6.1.1.4'
Zn Zn -1.5491 0.6778 'International Tables Vol C Tables 4.2.6.8 and 6.1.1.4'

loop_
_geom_angle_atom_site_label_1
_geom_angle_atom_site_label_2
_geom_angle_atom_site_label_3
_geom_angle
_geom_angle_site_symmetry_1
_geom_angle_site_symmetry_3
_geom_angle_publ_flag
O1 Zn1 Zn1 38.94(6) 3_666 3_666 ?
O1 Zn1 Zn1 40.55(7) . 3_666 ?
O1 Zn1 O1 79.49(10) . 3_666 ?
O1 Zn1 N1 124.04(10) . . ?
N1 Zn1 Zn1 134.15(8) . 3_666 ?
N1 Zn1 O1 120.82(10) . 3_666 ?
N2 Zn1 Zn1 129.57(7) . 3_666 ?
N2 Zn1 O1 126.95(10) . . ?
N2 Zn1 O1 112.47(9) . 3_666 ?
N2 Zn1 N1 94.84(10) . . ?
Zn1 O1 Zn1 100.51(10) . 3_666 ?
C003 O1 Zn1 127.9(2) . . ?
C003 O1 Zn1 131.38(19) . 3_666 ?
O1 C003 C010 130.1(3) . . ?
O1 C003 C011 121.8(3) . . ?
C010 C003 C011 106.4(3) . . ?
C00I N1 Zn1 117.00(19) . . ?
C00I N1 C00M 119.8(2) . . ?
C00M N1 Zn1 123.13(18) . . ?
C009 N5 H5 117.7 . . ?
C009 N5 C00K 124.6(2) . . ?
C00K N5 H5 117.7 . . ?
C009 N2 Zn1 116.9(2) . . ?
C009 N2 C00B 117.0(2) . . ?
C00B N2 Zn1 126.01(18) . . ?
C00A N4 H4 119.1 . . ?
C00I N4 H4 119.1 . . ?
C00I N4 C00A 121.8(2) . . ?
C009 N3 C00I 125.5(3) . . ?
N2 C009 N5 119.2(3) . . ?
N3 C009 N5 113.1(2) . . ?
N3 C009 N2 127.7(3) . . ?
C00G C00A N4 119.3(3) . . ?
C00L C00A N4 118.0(3) . . ?
C00L C00A C00G 122.6(3) . . ?
C00J C00B N2 120.6(3) . . ?
C00X C00B N2 118.2(3) . . ?
C00X C00B C00J 121.2(3) . . ?
C00J C00C H00C 119.6 . . ?
C016 C00C H00C 119.6 . . ?
C016 C00C C00J 120.9(3) . . ?
C00E C00D H00D 120.3 . . ?
C00E C00D C00Q 119.4(3) . . ?
C00Q C00D H00D 120.3 . . ?
C00D C00E H00E 119.4 . . ?
C00D C00E C00S 121.2(3) . . ?
C00S C00E H00E 119.4 . . ?
C00K C00F C00W 122.3(3) . . ?
C00Q C00F C00K 118.3(3) . . ?
C00Q C00F C00W 119.4(3) . . ?
C00A C00G C00T 117.5(3) . . ?
C00A C00G C00Y 120.3(3) . . ?
C00T C00G C00Y 122.2(3) . . ?
C00R C00H H00H 119.8 . . ?
C00R C00H C00T 120.4(3) . . ?
C00T C00H H00H 119.8 . . ?
N1 C00I N4 119.7(3) . . ?
N1 C00I N3 127.6(3) . . ?
N3 C00I N4 112.7(2) . . ?
C00B C00J C00C 118.1(3) . . ?
C00B C00J C015 120.3(3) . . ?
C00C C00J C015 121.6(3) . . ?
C00F C00K N5 120.4(3) . . ?
C00F C00K C00S 121.4(3) . . ?
C00S C00K N5 118.2(3) . . ?
C00A C00L C00R 117.7(3) . . ?
C00A C00L C01A 119.4(3) . . ?
C00R C00L C01A 122.9(3) . . ?
C00O C00M N1 119.0(3) . . ?
C014 C00M N1 119.7(3) . . ?
C014 C00M C00O 121.1(3) . . ?
H00A C00N H00B 107.8 . . ?
C00S C00N H00A 109.0 . . ?
C00S C00N H00B 109.0 . . ?
C00S C00N C01B 113.1(3) . . ?
C01B C00N H00A 109.0 . . ?
C01B C00N H00B 109.0 . . ?
C00M C00O C018 120.4(3) . . ?
C00P C00O C00M 118.3(3) . . ?
C00P C00O C018 121.4(3) . . ?
C00O C00P H00P 119.5 . . ?
C00V C00P C00O 121.1(4) . . ?
C00V C00P H00P 119.5 . . ?
C00D C00Q H00Q 119.3 . . ?
C00F C00Q C00D 121.3(3) . . ?
C00F C00Q H00Q 119.3 . . ?
C00H C00R C00L 120.9(3) . . ?
C00H C00R H00R 119.5 . . ?
C00L C00R H00R 119.5 . . ?
C00E C00S C00K 118.4(3) . . ?
C00E C00S C00N 119.8(3) . . ?
C00K C00S C00N 121.8(3) . . ?
C00G C00T H00T 119.6 . . ?
C00H C00T C00G 120.8(3) . . ?
C00H C00T H00T 119.6 . . ?
C011 C00U H00U 119.2 . . ?
C013 C00U H00U 119.2 . . ?
C013 C00U C011 121.6(3) . . ?
C00P C00V H00V 119.9 . . ?
C00Z C00V C00P 120.3(3) . . ?
C00Z C00V H00V 119.9 . . ?
C00F C00W H00F 108.9 . . ?
C00F C00W H00G 108.9 . . ?
H00F C00W H00G 107.7 . . ?
C01H C00W C00F 113.2(3) . . ?
C01H C00W H00F 108.9 . . ?
C01H C00W H00G 108.9 . . ?
C00B C00X C01J 119.9(3) . . ?
C01E C00X C00B 118.6(3) . . ?
C01E C00X C01J 121.5(4) . . ?
C00G C00Y H00I 108.2 . . ?
C00G C00Y H00J 108.2 . . ?
C00G C00Y C019 116.3(3) . . ?
H00I C00Y H00J 107.4 . . ?
C019 C00Y H00I 108.2 . . ?
C019 C00Y H00J 108.2 . . ?
C00V C00Z H00Z 119.3 . . ?
C00V C00Z C014 121.4(4) . . ?
C014 C00Z H00Z 119.3 . . ?
C003 C010 H010 116.2 . . ?
C012 C010 C003 127.6(3) . . ?
C012 C010 H010 116.2 . . ?
C003 C011 H011 117.5 . . ?
C00U C011 C003 124.9(3) . . ?
C00U C011 H011 117.5 . . ?
C010 C012 H012 119.2 . . ?
C010 C012 C013 121.6(3) . . ?
C013 C012 H012 119.2 . . ?
C00U C013 C012 117.3(3) . . ?
C00U C013 C01C 121.8(3) . . ?
C012 C013 C01C 120.9(3) . . ?
C00M C014 C00Z 117.9(3) . . ?
C00M C014 C017 121.1(3) . . ?
C00Z C014 C017 121.0(3) . . ?
C00J C015 H01A 108.3 . . ?
C00J C015 H01B 108.3 . . ?
H01A C015 H01B 107.4 . . ?
C01D C015 C00J 116.0(3) . . ?
C01D C015 H01A 108.3 . . ?
C01D C015 H01B 108.3 . . ?
C00C C016 H016 119.9 . . ?
C00C C016 C01E 120.3(3) . . ?
C01E C016 H016 119.9 . . ?
C014 C017 H01C 108.6 . . ?
C014 C017 H01D 108.6 . . ?
H01C C017 H01D 107.6 . . ?
C01G C017 C014 114.6(3) . . ?
C01G C017 H01C 108.6 . . ?
C01G C017 H01D 108.6 . . ?
C00O C018 H01E 108.0 . . ?
C00O C018 H01F 108.0 . . ?
H01E C018 H01F 107.3 . . ?
C01I C018 C00O 117.1(3) . . ?
C01I C018 H01E 108.0 . . ?
C01I C018 H01F 108.0 . . ?
C00Y C019 H01G 109.5 . . ?
C00Y C019 H01H 109.5 . . ?
C00Y C019 H01I 109.5 . . ?
H01G C019 H01H 109.5 . . ?
H01G C019 H01I 109.5 . . ?
H01H C019 H01I 109.5 . . ?
C00L C01A H01J 108.2 . . ?
C00L C01A H01K 108.2 . . ?
H01J C01A H01K 107.3 . . ?
C01F C01A C00L 116.5(4) . . ?
C01F C01A H01J 108.2 . . ?
C01F C01A H01K 108.2 . . ?
C00N C01B H01L 109.5 . . ?
C00N C01B H01M 109.5 . . ?
C00N C01B H01N 109.5 . . ?
H01L C01B H01M 109.5 . . ?
H01L C01B H01N 109.5 . . ?
H01M C01B H01N 109.5 . . ?
C013 C01C H01O 109.5 . . ?
C013 C01C H01P 109.5 . . ?
C013 C01C H01Q 109.5 . . ?
H01O C01C H01P 109.5 . . ?
H01O C01C H01Q 109.5 . . ?
H01P C01C H01Q 109.5 . . ?
C015 C01D H01R 109.5 . . ?
C015 C01D H01S 109.5 . . ?
C015 C01D H01T 109.5 . . ?
H01R C01D H01S 109.5 . . ?
H01R C01D H01T 109.5 . . ?
H01S C01D H01T 109.5 . . ?
C00X C01E H01U 119.5 . . ?
C016 C01E C00X 120.9(4) . . ?
C016 C01E H01U 119.5 . . ?
C01A C01F H01V 109.5 . . ?
C01A C01F H01W 109.5 . . ?
C01A C01F H01X 109.5 . . ?
H01V C01F H01W 109.5 . . ?
H01V C01F H01X 109.5 . . ?
H01W C01F H01X 109.5 . . ?
C017 C01G H01Y 109.5 . . ?
C017 C01G H 109.5 . . ?
C017 C01G HA 109.5 . . ?
H01Y C01G H 109.5 . . ?
H01Y C01G HA 109.5 . . ?
H C01G HA 109.5 . . ?
C00W C01H H01Z 109.5 . . ?
C00W C01H HB 109.5 . . ?
C00W C01H HC 109.5 . . ?
H01Z C01H HB 109.5 . . ?
H01Z C01H HC 109.5 . . ?
HB C01H HC 109.5 . . ?
C018 C01I H01 109.5 . . ?
C018 C01I HD 109.5 . . ?
C018 C01I HE 109.5 . . ?
H01 C01I HD 109.5 . . ?
H01 C01I HE 109.5 . . ?
HD C01I HE 109.5 . . ?
C00X C01J H0AA 107.3 . . ?
C00X C01J HF 107.3 . . ?
H0AA C01J HF 106.9 . . ?
C01K C01J C00X 120.1(4) . . ?
C01K C01J H0AA 107.3 . . ?
C01K C01J HF 107.3 . . ?
C01J C01K H1AA 109.5 . . ?
C01J C01K HG 109.5 . . ?
C01J C01K HH 109.5 . . ?
H1AA C01K HG 109.5 . . ?
H1AA C01K HH 109.5 . . ?
HG C01K HH 109.5 . . ?

loop_
_geom_bond_atom_site_label_1
_geom_bond_atom_site_label_2
_geom_bond_distance
_geom_bond_site_symmetry_2
_geom_bond_publ_flag
Zn1 Zn1 3.0844(7) 3_666 ?
Zn1 O1 1.972(2) . ?
Zn1 O1 2.040(2) 3_666 ?
Zn1 N1 1.974(2) . ?
Zn1 N2 1.965(2) . ?
O1 Zn1 2.040(2) 3_666 ?
O1 C003 1.163(4) . ?
C003 C010 1.441(4) . ?
C003 C011 1.533(4) . ?
N1 C00I 1.335(4) . ?
N1 C00M 1.434(4) . ?
N5 H5 0.8800 . ?
N5 C009 1.371(4) . ?
N5 C00K 1.434(4) . ?
N2 C009 1.338(4) . ?
N2 C00B 1.435(4) . ?
N4 H4 0.8800 . ?
N4 C00A 1.442(4) . ?
N4 C00I 1.371(4) . ?
N3 C009 1.338(4) . ?
N3 C00I 1.339(4) . ?
C00A C00G 1.397(5) . ?
C00A C00L 1.393(5) . ?
C00B C00J 1.401(4) . ?
C00B C00X 1.395(5) . ?
C00C H00C 0.9500 . ?
C00C C00J 1.402(4) . ?
C00C C016 1.372(5) . ?
C00D H00D 0.9500 . ?
C00D C00E 1.383(5) . ?
C00D C00Q 1.390(4) . ?
C00E H00E 0.9500 . ?
C00E C00S 1.392(4) . ?
C00F C00K 1.398(4) . ?
C00F C00Q 1.387(4) . ?
C00F C00W 1.510(4) . ?
C00G C00T 1.400(4) . ?
C00G C00Y 1.508(5) . ?
C00H H00H 0.9500 . ?
C00H C00R 1.380(6) . ?
C00H C00T 1.381(5) . ?
C00J C015 1.510(5) . ?
C00K C00S 1.401(4) . ?
C00L C00R 1.395(5) . ?
C00L C01A 1.509(5) . ?
C00M C00O 1.412(5) . ?
C00M C014 1.402(5) . ?
C00N H00A 0.9900 . ?
C00N H00B 0.9900 . ?
C00N C00S 1.505(4) . ?
C00N C01B 1.519(5) . ?
C00O C00P 1.396(5) . ?
C00O C018 1.507(5) . ?
C00P H00P 0.9500 . ?
C00P C00V 1.376(6) . ?
C00Q H00Q 0.9500 . ?
C00R H00R 0.9500 . ?
C00T H00T 0.9500 . ?
C00U H00U 0.9500 . ?
C00U C011 1.391(5) . ?
C00U C013 1.384(5) . ?
C00V H00V 0.9500 . ?
C00V C00Z 1.372(6) . ?
C00W H00F 0.9900 . ?
C00W H00G 0.9900 . ?
C00W C01H 1.502(6) . ?
C00X C01E 1.391(5) . ?
C00X C01J 1.531(6) . ?
C00Y H00I 0.9900 . ?
C00Y H00J 0.9900 . ?
C00Y C019 1.527(5) . ?
C00Z H00Z 0.9500 . ?
C00Z C014 1.404(5) . ?
C010 H010 0.9500 . ?
C010 C012 1.386(5) . ?
C011 H011 0.9500 . ?
C012 H012 0.9500 . ?
C012 C013 1.393(5) . ?
C013 C01C 1.509(5) . ?
C014 C017 1.500(5) . ?
C015 H01A 0.9900 . ?
C015 H01B 0.9900 . ?
C015 C01D 1.504(5) . ?
C016 H016 0.9500 . ?
C016 C01E 1.379(6) . ?
C017 H01C 0.9900 . ?
C017 H01D 0.9900 . ?
C017 C01G 1.498(6) . ?
C018 H01E 0.9900 . ?
C018 H01F 0.9900 . ?
C018 C01I 1.481(6) . ?
C019 H01G 0.9800 . ?
C019 H01H 0.9800 . ?
C019 H01I 0.9800 . ?
C01A H01J 0.9900 . ?
C01A H01K 0.9900 . ?
C01A C01F 1.505(6) . ?
C01B H01L 0.9800 . ?
C01B H01M 0.9800 . ?
C01B H01N 0.9800 . ?
C01C H01O 0.9800 . ?
C01C H01P 0.9800 . ?
C01C H01Q 0.9800 . ?
C01D H01R 0.9800 . ?
C01D H01S 0.9800 . ?
C01D H01T 0.9800 . ?
C01E H01U 0.9500 . ?
C01F H01V 0.9800 . ?
C01F H01W 0.9800 . ?
C01F H01X 0.9800 . ?
C01G H01Y 0.9800 . ?
C01G H 0.9800 . ?
C01G HA 0.9800 . ?
C01H H01Z 0.9800 . ?
C01H HB 0.9800 . ?
C01H HC 0.9800 . ?
C01I H01 0.9800 . ?
C01I HD 0.9800 . ?
C01I HE 0.9800 . ?
C01J H0AA 0.9900 . ?
C01J HF 0.9900 . ?
C01J C01K 1.415(8) . ?
C01K H1AA 0.9800 . ?
C01K HG 0.9800 . ?
C01K HH 0.9800 . ?
